data_4105670
loop_
_publ_author_name
'Zhijian Liu'
'Hideaki Yamamichi'
'Sherzod T. Madrahimov'
'John F. Hartwig'

_publ_section_title
;
 Rhodium Phosphine-\p-Arene Intermediates in the Hydroamination of Alkenes
;
_journal_name_full 'Journal of the American Chemical Society'
_journal_page_first 2772
_journal_page_last 2782
_journal_paper_doi 10.1021/ja1057949
_journal_volume 133
_journal_year 2011
_chemical_absolute_configuration ad
_chemical_formula_moiety 'C43 H55 N2 P Rh, F6 Sb'
_chemical_formula_sum 'C43 H55 F6 N2 P Rh Sb'
_chemical_formula_weight 969.52
_chemical_name_systematic
; 
? 
;
_space_group_IT_number 4
_symmetry_cell_setting monoclinic
_symmetry_space_group_name_Hall 'P 2yb'
_symmetry_space_group_name_H-M 'P 1 21 1'
_atom_sites_solution_hydrogens geom
_atom_sites_solution_primary direct
_atom_sites_solution_secondary difmap
_audit_creation_method SHELXL-97
_audit_update_record
; 
? 
;
_cell_angle_alpha 90.00
_cell_angle_beta 98.362(9)
_cell_angle_gamma 90.00
_cell_formula_units_Z 2
_cell_length_a 9.3718(12)
_cell_length_b 15.838(2)
_cell_length_c 14.0215(18)
_cell_measurement_reflns_used 1979
_cell_measurement_temperature 193(2)
_cell_measurement_theta_max 18.21
_cell_measurement_theta_min 2.46
_cell_volume 2059.1(5)
_computing_cell_refinement 'SAINT V7.23A (Bruker, 2005)'
_computing_data_collection 'APEX2 V2.0-1 (Bruker, 2004)'
_computing_data_reduction
; 
SAINT V7.23A, XPREP V2005/2, SADABS V2007/4, TWINABS V2007/5 
(Bruker, 2005 & 2007) 
;
_computing_molecular_graphics
; 
SHELXTL V6.12 (Bruker, 2005), CrystalMaker v2.1.3 (CrystalMaker, 1994) 
;
_computing_publication_material 'XCIF V6.12 (Bruker, 2005)'
_computing_structure_refinement 'SHELXTL V6.12 (Bruker, 2005)'
_computing_structure_solution 'SHELXTL V6.12 (Bruker, 2005)'
_diffrn_ambient_temperature 193(2)
_diffrn_measured_fraction_theta_full 0.996
_diffrn_measured_fraction_theta_max 0.996
_diffrn_measurement_device 'Bruker Kappa/ApexII CCD'
_diffrn_measurement_method 'profile data from \f and \w scans'
_diffrn_radiation_monochromator graphite
_diffrn_radiation_source 'fine-focus sealed tube'
_diffrn_radiation_type MoK\a
_diffrn_radiation_wavelength 0.71073
_diffrn_radiation_wavelength_id ba68kas
_diffrn_reflns_av_R_equivalents 0.1308
_diffrn_reflns_av_sigmaI/netI 0.1313
_diffrn_reflns_limit_h_max 11
_diffrn_reflns_limit_h_min -11
_diffrn_reflns_limit_k_max 19
_diffrn_reflns_limit_k_min -18
_diffrn_reflns_limit_l_max 16
_diffrn_reflns_limit_l_min -16
_diffrn_reflns_number 33983
_diffrn_reflns_theta_full 25.51
_diffrn_reflns_theta_max 25.51
_diffrn_reflns_theta_min 1.47
_exptl_absorpt_coefficient_mu 1.156
_exptl_absorpt_correction_T_max 0.9698
_exptl_absorpt_correction_T_min 0.8382
_exptl_absorpt_correction_type integration
_exptl_absorpt_process_details 'SHELXTL/XPREP V2005/2 (Bruker, 2005)'
_exptl_crystal_colour orange
_exptl_crystal_density_diffrn 1.564
_exptl_crystal_description plate
_exptl_crystal_F_000 984
_exptl_crystal_id ba68kas
_exptl_crystal_preparation
; 
The data crystal was mounted using oil (Parantone-N, Exxon) to a 
0.3 mm cryo-loop (Hampton Research) with the (-1 5 1) scattering 
planes roughly normal to the spindle axis. 
;
_exptl_crystal_size_max 0.172
_exptl_crystal_size_mid 0.139
_exptl_crystal_size_min 0.027
_refine_diff_density_max 0.524
_refine_diff_density_min -0.525
_refine_diff_density_rms 0.103
_refine_ls_abs_structure_details 'Flack (1983),  3407 Friedels'
_refine_ls_abs_structure_Flack 0.00(3)
_refine_ls_extinction_method none
_refine_ls_goodness_of_fit_ref 0.993
_refine_ls_hydrogen_treatment noref
_refine_ls_matrix_type full
_refine_ls_number_parameters 553
_refine_ls_number_reflns 7365
_refine_ls_number_restraints 463
_refine_ls_restrained_S_all 1.011
_refine_ls_R_factor_all 0.1094
_refine_ls_R_factor_gt 0.0573
_refine_ls_shift/su_max 0.017
_refine_ls_shift/su_mean 0.001
_refine_ls_structure_factor_coef Fsqd
_refine_ls_weighting_details 'calc w=1/[\s^2^(Fo^2^)+(0.0354P)^2^+0.0000P] where P=(Fo^2^+2Fc^2^)/3'
_refine_ls_weighting_scheme calc
_refine_ls_wR_factor_gt 0.0911
_refine_ls_wR_factor_ref 0.1061
_reflns_number_gt 4911
_reflns_number_total 7365
_reflns_threshold_expression >2sigma(I)
_cod_data_source_file ja1057949_si_004.cif
_cod_data_source_block ba68kas
_cod_original_sg_symbol_H-M 'P 1 21 1 '
_cod_database_code 4105670

loop_
_symmetry_equiv_pos_as_xyz
'x, y, z'
'-x, y+1/2, -z'

loop_
_atom_site_label
_atom_site_type_symbol
_atom_site_fract_x
_atom_site_fract_y
_atom_site_fract_z
_atom_site_U_iso_or_equiv
_atom_site_adp_type
_atom_site_occupancy
_atom_site_symmetry_multiplicity
_atom_site_calc_flag
_atom_site_refinement_flags
_atom_site_disorder_assembly
_atom_site_disorder_group
Sb1 Sb 0.3896(4) 0.3828(2) 0.6112(3) 0.0422(6) Uani 0.746(10) 1 d PDU A 1
F1 F 0.5717(8) 0.4070(7) 0.6723(7) 0.095(4) Uani 0.746(10) 1 d PDU A 1
F2 F 0.3511(13) 0.3193(6) 0.7128(6) 0.098(3) Uani 0.746(10) 1 d PDU A 1
F3 F 0.3169(11) 0.4765(5) 0.6622(9) 0.115(4) Uani 0.746(10) 1 d PDU A 1
F4 F 0.4282(10) 0.4474(5) 0.5082(5) 0.081(3) Uani 0.746(10) 1 d PDU A 1
F5 F 0.4578(10) 0.2877(5) 0.5579(6) 0.081(3) Uani 0.746(10) 1 d PDU A 1
F6 F 0.2110(7) 0.3586(5) 0.5426(7) 0.088(3) Uani 0.746(10) 1 d PDU A 1
Sb1B Sb 0.3782(12) 0.3782(8) 0.6344(9) 0.058(3) Uani 0.254(10) 1 d PDU A 2
F1B F 0.5754(14) 0.3830(16) 0.6422(17) 0.067(5) Uani 0.254(10) 1 d PDU A 2
F2B F 0.395(2) 0.2865(14) 0.7150(15) 0.081(7) Uani 0.254(10) 1 d PDU A 2
F3B F 0.385(3) 0.4497(15) 0.7374(16) 0.107(7) Uani 0.254(10) 1 d PDU A 2
F5B F 0.373(3) 0.3070(13) 0.5304(13) 0.083(5) Uani 0.254(10) 1 d PDU A 2
F4B F 0.362(3) 0.4694(12) 0.5531(18) 0.093(5) Uani 0.254(10) 1 d PDU A 2
F6B F 0.1819(13) 0.3725(14) 0.626(2) 0.093(6) Uani 0.254(10) 1 d PDU A 2
Rh1 Rh 0.83930(7) 0.61677(5) 0.71564(4) 0.02834(17) Uani 1 1 d . . .
P1 P 0.9174(2) 0.56501(14) 0.86298(15) 0.0250(5) Uani 1 1 d . . .
N1 N 0.7716(8) 0.8534(4) 0.7905(5) 0.0395(19) Uani 1 1 d . . .
N2 N 0.7640(8) 0.6615(4) 0.5745(5) 0.0337(18) Uani 1 1 d . . .
H2C H 0.6847 0.6918 0.5775 0.040 Uiso 1 1 calc R . .
H2D H 0.8302 0.6968 0.5580 0.040 Uiso 1 1 calc R . .
C1 C 1.1169(8) 0.5618(5) 0.8991(6) 0.027(2) Uani 1 1 d . . .
H1 H 1.1569 0.5407 0.8412 0.033 Uiso 1 1 calc R . .
C2 C 1.1762(9) 0.6510(5) 0.9163(6) 0.033(2) Uani 1 1 d . . .
H2A H 1.1359 0.6878 0.8619 0.040 Uiso 1 1 calc R . .
H2B H 1.1460 0.6741 0.9759 0.040 Uiso 1 1 calc R . .
C3 C 1.3402(9) 0.6512(6) 0.9259(7) 0.042(3) Uani 1 1 d . . .
H3A H 1.3696 0.6343 0.8636 0.051 Uiso 1 1 calc R . .
H3B H 1.3761 0.7092 0.9408 0.051 Uiso 1 1 calc R . .
C4 C 1.4092(9) 0.5916(5) 1.0045(7) 0.043(3) Uani 1 1 d . . .
H4A H 1.5144 0.5889 1.0032 0.052 Uiso 1 1 calc R . .
H4B H 1.3936 0.6135 1.0683 0.052 Uiso 1 1 calc R . .
C5 C 1.3450(9) 0.5035(6) 0.9902(7) 0.042(3) Uani 1 1 d . . .
H5A H 1.3852 0.4674 1.0452 0.051 Uiso 1 1 calc R . .
H5B H 1.3729 0.4786 0.9308 0.051 Uiso 1 1 calc R . .
C6 C 1.1815(8) 0.5047(5) 0.9822(6) 0.037(2) Uani 1 1 d . . .
H6A H 1.1531 0.5256 1.0433 0.044 Uiso 1 1 calc R . .
H6B H 1.1435 0.4467 0.9711 0.044 Uiso 1 1 calc R . .
C7 C 0.8613(9) 0.4577(5) 0.8959(6) 0.028(2) Uani 1 1 d . . .
H7 H 0.9114 0.4463 0.9626 0.034 Uiso 1 1 calc R . .
C8 C 0.9104(9) 0.3898(6) 0.8318(6) 0.032(2) Uani 1 1 d . . .
H8A H 1.0161 0.3937 0.8329 0.039 Uiso 1 1 calc R . .
H8B H 0.8636 0.3986 0.7645 0.039 Uiso 1 1 calc R . .
C9 C 0.8717(10) 0.3029(6) 0.8661(7) 0.045(3) Uani 1 1 d . . .
H9A H 0.9010 0.2596 0.8218 0.054 Uiso 1 1 calc R . .
H9B H 0.9259 0.2924 0.9310 0.054 Uiso 1 1 calc R . .
C10 C 0.7138(10) 0.2946(6) 0.8701(7) 0.045(3) Uani 1 1 d . . .
H10A H 0.6936 0.2382 0.8956 0.054 Uiso 1 1 calc R . .
H10B H 0.6594 0.2998 0.8043 0.054 Uiso 1 1 calc R . .
C11 C 0.6660(9) 0.3618(5) 0.9337(6) 0.040(2) Uani 1 1 d . . .
H11A H 0.7150 0.3534 1.0004 0.048 Uiso 1 1 calc R . .
H11B H 0.5609 0.3566 0.9341 0.048 Uiso 1 1 calc R . .
C12 C 0.6998(9) 0.4497(6) 0.8996(7) 0.040(2) Uani 1 1 d . . .
H12A H 0.6700 0.4924 0.9443 0.048 Uiso 1 1 calc R . .
H12B H 0.6452 0.4600 0.8348 0.048 Uiso 1 1 calc R . .
C13 C 0.8453(8) 0.6335(5) 0.9494(5) 0.0252(19) Uani 1 1 d . . .
C14 C 0.7537(9) 0.6988(5) 0.9106(6) 0.029(2) Uani 1 1 d . . .
C15 C 0.7022(9) 0.7548(6) 0.9738(7) 0.033(2) Uani 1 1 d . . .
H15 H 0.6433 0.8008 0.9485 0.039 Uiso 1 1 calc R . .
C16 C 0.7347(10) 0.7453(6) 1.0730(6) 0.036(2) Uani 1 1 d . . .
H16 H 0.6992 0.7847 1.1149 0.043 Uiso 1 1 calc R . .
C17 C 0.8190(9) 0.6781(6) 1.1103(7) 0.036(2) Uani 1 1 d . . .
H17 H 0.8387 0.6700 1.1781 0.043 Uiso 1 1 calc R . .
C18 C 0.8739(7) 0.6233(6) 1.0497(5) 0.0313(19) Uani 1 1 d . . .
H18 H 0.9325 0.5776 1.0759 0.038 Uiso 1 1 calc R . .
C19 C 0.6965(9) 0.7054(5) 0.8041(6) 0.027(2) Uani 1 1 d . . .
C20 C 0.6849(9) 0.7846(6) 0.7565(6) 0.033(2) Uani 1 1 d . . .
C21 C 0.5748(10) 0.7943(6) 0.6776(6) 0.038(2) Uani 1 1 d . . .
H21 H 0.5621 0.8476 0.6465 0.046 Uiso 1 1 calc R . .
C22 C 0.4849(10) 0.7284(6) 0.6444(7) 0.044(3) Uani 1 1 d . . .
H22 H 0.4089 0.7379 0.5928 0.053 Uiso 1 1 calc R . .
C23 C 0.5030(9) 0.6494(6) 0.6845(6) 0.037(2) Uani 1 1 d . . .
H23 H 0.4460 0.6031 0.6579 0.045 Uiso 1 1 calc R . .
C24 C 0.6073(9) 0.6387(5) 0.7654(6) 0.035(2) Uani 1 1 d . . .
H24 H 0.5815 0.5972 0.8138 0.042 Uiso 1 1 calc R . .
C25 C 0.9216(10) 0.8348(6) 0.8260(8) 0.050(3) Uani 1 1 d . . .
H25A H 0.9545 0.7883 0.7885 0.075 Uiso 1 1 calc R . .
H25B H 0.9311 0.8186 0.8940 0.075 Uiso 1 1 calc R . .
H25C H 0.9805 0.8850 0.8193 0.075 Uiso 1 1 calc R . .
C26 C 0.7485(12) 0.9336(7) 0.7439(7) 0.065(3) Uani 1 1 d . . .
H26A H 0.6463 0.9489 0.7388 0.097 Uiso 1 1 calc R . .
H26B H 0.7763 0.9304 0.6793 0.097 Uiso 1 1 calc R . .
H26C H 0.8071 0.9766 0.7817 0.097 Uiso 1 1 calc R . .
C27 C 0.7300(9) 0.5995(5) 0.4950(5) 0.033(2) Uani 1 1 d . . .
H27A H 0.6862 0.6299 0.4363 0.039 Uiso 1 1 calc R . .
H27B H 0.6572 0.5593 0.5126 0.039 Uiso 1 1 calc R . .
C28 C 0.8593(9) 0.5497(5) 0.4716(6) 0.031(2) Uani 1 1 d . . .
C29 C 0.9161(9) 0.4963(5) 0.5600(6) 0.033(2) Uani 1 1 d . . .
H29A H 0.8345 0.4620 0.5757 0.040 Uiso 1 1 calc R . .
H29B H 0.9877 0.4565 0.5401 0.040 Uiso 1 1 calc R . .
C30 C 0.9846(9) 0.5373(6) 0.6518(6) 0.025(2) Uani 1 1 d . . .
H30 H 1.0332 0.4951 0.6987 0.030 Uiso 1 1 calc R . .
C31 C 1.0426(8) 0.6167(7) 0.6675(5) 0.0334(19) Uani 1 1 d . . .
H31A H 1.0507 0.6509 0.6094 0.040 Uiso 1 1 calc R . .
H31B H 1.1278 0.6215 0.7180 0.040 Uiso 1 1 calc R . .
C32 C 0.9752(8) 0.6064(6) 0.4393(5) 0.0285(19) Uani 1 1 d . . .
C33 C 0.9471(11) 0.6864(6) 0.4042(6) 0.041(2) Uani 1 1 d . . .
H33 H 0.8511 0.7073 0.3969 0.049 Uiso 1 1 calc R . .
C34 C 1.0573(13) 0.7381(7) 0.3789(7) 0.055(3) Uani 1 1 d . . .
H34 H 1.0364 0.7940 0.3567 0.067 Uiso 1 1 calc R . .
C35 C 1.1949(13) 0.7075(8) 0.3865(7) 0.060(3) Uani 1 1 d . . .
H35 H 1.2692 0.7419 0.3678 0.072 Uiso 1 1 calc R . .
C36 C 1.2263(11) 0.6280(9) 0.4206(7) 0.055(3) Uani 1 1 d . . .
H36 H 1.3226 0.6076 0.4278 0.066 Uiso 1 1 calc R . .
C37 C 1.1166(10) 0.5771(6) 0.4448(6) 0.039(2) Uani 1 1 d . . .
H37 H 1.1382 0.5209 0.4655 0.047 Uiso 1 1 calc R . .
C38 C 0.8030(9) 0.4923(6) 0.3837(6) 0.035(2) Uani 1 1 d . . .
C39 C 0.8203(10) 0.4053(6) 0.3849(7) 0.051(3) Uani 1 1 d . . .
H39A H 0.8642 0.3781 0.4422 0.061 Uiso 1 1 calc R . .
C40 C 0.7749(11) 0.3585(7) 0.3048(8) 0.059(3) Uani 1 1 d . . .
H40A H 0.7940 0.2995 0.3070 0.070 Uiso 1 1 calc R . .
C41 C 0.7036(10) 0.3917(9) 0.2219(7) 0.060(3) Uani 1 1 d . . .
H41A H 0.6671 0.3572 0.1685 0.072 Uiso 1 1 calc R . .
C42 C 0.6873(11) 0.4775(8) 0.2195(7) 0.057(3) Uani 1 1 d . . .
H42A H 0.6411 0.5033 0.1620 0.069 Uiso 1 1 calc R . .
C43 C 0.7363(11) 0.5281(7) 0.2984(7) 0.056(3) Uani 1 1 d . . .
H43A H 0.7240 0.5876 0.2939 0.067 Uiso 1 1 calc R . .

loop_
_atom_site_aniso_label
_atom_site_aniso_U_11
_atom_site_aniso_U_22
_atom_site_aniso_U_33
_atom_site_aniso_U_23
_atom_site_aniso_U_13
_atom_site_aniso_U_12
Sb1 0.0396(8) 0.0352(9) 0.0499(14) -0.0022(9) 0.0003(8) 0.0005(7)
F1 0.085(5) 0.110(9) 0.075(7) -0.012(6) -0.036(5) -0.027(5)
F2 0.123(9) 0.101(8) 0.075(5) 0.012(5) 0.027(5) -0.014(7)
F3 0.124(8) 0.068(6) 0.166(10) -0.038(6) 0.065(7) 0.004(5)
F4 0.082(7) 0.085(6) 0.071(6) 0.021(5) -0.001(5) -0.034(5)
F5 0.080(7) 0.072(5) 0.084(6) -0.027(5) -0.014(5) 0.029(5)
F6 0.054(4) 0.060(6) 0.138(8) 0.034(5) -0.028(5) -0.015(4)
Sb1B 0.067(4) 0.045(3) 0.060(5) -0.009(3) 0.001(3) 0.008(3)
F1B 0.069(6) 0.072(12) 0.062(12) 0.001(10) 0.018(7) -0.006(8)
F2B 0.047(12) 0.091(12) 0.105(11) 0.034(10) 0.004(12) -0.001(11)
F3B 0.109(15) 0.106(14) 0.114(12) -0.058(11) 0.041(13) -0.015(14)
F5B 0.096(11) 0.062(9) 0.089(9) -0.024(7) 0.007(9) -0.018(9)
F4B 0.101(11) 0.059(8) 0.114(11) 0.008(8) -0.004(10) 0.005(9)
F6B 0.062(7) 0.055(13) 0.159(18) -0.001(13) 0.002(10) 0.017(9)
Rh1 0.0304(4) 0.0321(4) 0.0231(3) 0.0017(4) 0.0057(3) 0.0057(4)
P1 0.0278(12) 0.0272(13) 0.0206(12) -0.0004(10) 0.0049(10) 0.0014(10)
N1 0.054(5) 0.025(4) 0.041(5) 0.002(3) 0.010(4) 0.000(4)
N2 0.035(4) 0.034(4) 0.033(4) 0.004(4) 0.008(4) 0.008(4)
C1 0.029(5) 0.030(5) 0.025(5) 0.001(4) 0.010(4) 0.003(4)
C2 0.040(5) 0.033(5) 0.028(5) 0.005(4) 0.009(4) 0.000(4)
C3 0.022(5) 0.048(6) 0.056(7) -0.004(5) 0.004(5) 0.009(4)
C4 0.028(5) 0.041(7) 0.059(7) -0.010(5) 0.002(5) 0.005(4)
C5 0.025(5) 0.038(6) 0.062(7) -0.001(5) 0.000(5) 0.005(4)
C6 0.029(5) 0.037(6) 0.042(6) 0.005(5) 0.000(4) -0.005(4)
C7 0.031(5) 0.025(5) 0.028(5) -0.004(4) 0.002(4) 0.001(4)
C8 0.035(5) 0.032(5) 0.030(5) 0.001(5) 0.004(4) 0.003(5)
C9 0.063(7) 0.025(5) 0.046(6) -0.005(5) 0.004(5) 0.011(5)
C10 0.052(7) 0.031(6) 0.052(7) 0.006(5) 0.000(5) -0.004(5)
C11 0.036(5) 0.040(7) 0.045(6) 0.000(5) 0.008(4) -0.012(4)
C12 0.037(6) 0.037(6) 0.045(6) -0.004(5) 0.005(5) -0.002(5)
C13 0.028(4) 0.024(5) 0.023(4) -0.003(4) 0.003(3) -0.005(4)
C14 0.026(5) 0.036(5) 0.027(5) 0.002(4) 0.008(4) -0.010(4)
C15 0.036(6) 0.029(5) 0.036(6) -0.006(4) 0.017(5) -0.002(4)
C16 0.038(5) 0.047(6) 0.025(6) -0.020(5) 0.015(5) -0.005(5)
C17 0.032(5) 0.039(6) 0.036(6) -0.001(5) 0.005(4) -0.008(5)
C18 0.022(4) 0.043(5) 0.029(4) 0.007(5) 0.003(3) 0.003(5)
C19 0.028(5) 0.034(5) 0.019(5) 0.006(4) 0.004(4) 0.006(4)
C20 0.042(6) 0.032(5) 0.029(5) 0.003(4) 0.015(4) 0.005(4)
C21 0.045(6) 0.036(6) 0.034(6) 0.010(5) 0.006(5) 0.021(5)
C22 0.032(6) 0.055(7) 0.042(6) 0.006(5) -0.005(5) 0.005(5)
C23 0.027(5) 0.046(6) 0.041(6) -0.007(4) 0.010(4) -0.005(4)
C24 0.039(5) 0.038(6) 0.031(5) 0.003(4) 0.017(4) 0.000(4)
C25 0.048(7) 0.028(6) 0.078(8) -0.009(5) 0.024(6) -0.014(5)
C26 0.098(9) 0.049(7) 0.046(7) 0.015(5) 0.008(6) 0.000(7)
C27 0.040(5) 0.038(6) 0.020(4) 0.004(4) 0.004(4) 0.003(4)
C28 0.023(5) 0.040(5) 0.032(5) -0.008(4) 0.007(4) -0.004(4)
C29 0.036(5) 0.031(5) 0.035(6) 0.006(4) 0.012(4) 0.002(4)
C30 0.019(5) 0.038(6) 0.018(5) 0.003(4) 0.002(4) 0.001(4)
C31 0.028(4) 0.048(5) 0.026(4) 0.004(6) 0.010(3) -0.004(5)
C32 0.035(5) 0.034(6) 0.018(4) -0.009(4) 0.009(3) -0.004(5)
C33 0.049(6) 0.048(6) 0.028(5) -0.001(5) 0.017(5) -0.003(5)
C34 0.078(9) 0.042(6) 0.052(7) 0.011(5) 0.031(6) -0.003(6)
C35 0.063(8) 0.091(10) 0.031(6) 0.005(6) 0.020(6) -0.023(7)
C36 0.049(6) 0.078(9) 0.041(6) 0.005(7) 0.013(5) -0.011(7)
C37 0.044(6) 0.044(6) 0.031(5) -0.006(4) 0.007(4) 0.000(5)
C38 0.034(5) 0.039(6) 0.032(6) 0.003(4) 0.006(4) -0.007(4)
C39 0.057(7) 0.051(8) 0.045(6) -0.012(5) 0.015(5) -0.003(5)
C40 0.053(7) 0.074(9) 0.052(7) -0.031(7) 0.015(6) -0.019(6)
C41 0.052(7) 0.087(9) 0.043(7) -0.020(7) 0.016(5) -0.034(7)
C42 0.061(8) 0.081(9) 0.028(6) 0.001(6) -0.003(5) -0.022(7)
C43 0.067(7) 0.065(7) 0.035(6) 0.005(6) 0.007(5) -0.007(6)

loop_
_atom_type_symbol
_atom_type_description
_atom_type_scat_dispersion_real
_atom_type_scat_dispersion_imag
_atom_type_scat_source
C C 0.0033 0.0016 'International Tables Vol C Tables 4.2.6.8 and 6.1.1.4'
H H 0.0000 0.0000 'International Tables Vol C Tables 4.2.6.8 and 6.1.1.4'
N N 0.0061 0.0033 'International Tables Vol C Tables 4.2.6.8 and 6.1.1.4'
F F 0.0171 0.0103 'International Tables Vol C Tables 4.2.6.8 and 6.1.1.4'
P P 0.1023 0.0942 'International Tables Vol C Tables 4.2.6.8 and 6.1.1.4'
Rh Rh -1.1178 0.9187 'International Tables Vol C Tables 4.2.6.8 and 6.1.1.4'
Sb Sb -0.5866 1.5461 'International Tables Vol C Tables 4.2.6.8 and 6.1.1.4'

loop_
_exptl_crystal_face_index_h
_exptl_crystal_face_index_k
_exptl_crystal_face_index_l
_exptl_crystal_face_perp_dist
0.00 -1.00 0.00 0.0690
0.00 1.00 0.00 0.0560
-1.00 0.00 0.00 0.0680
1.00 0.00 0.00 0.0830
0.00 0.00 -1.00 0.0130
0.00 0.00 1.00 0.0130

loop_
_geom_angle_atom_site_label_1
_geom_angle_atom_site_label_2
_geom_angle_atom_site_label_3
_geom_angle
F3 Sb1 F2 90.9(4)
F3 Sb1 F5 178.4(4)
F2 Sb1 F5 89.2(4)
F3 Sb1 F1 91.3(4)
F2 Sb1 F1 91.5(4)
F5 Sb1 F1 90.3(4)
F3 Sb1 F6 90.6(4)
F2 Sb1 F6 91.5(4)
F5 Sb1 F6 87.8(4)
F1 Sb1 F6 176.4(4)
F3 Sb1 F4 89.0(4)
F2 Sb1 F4 179.8(5)
F5 Sb1 F4 90.9(4)
F1 Sb1 F4 88.6(4)
F6 Sb1 F4 88.5(3)
F6B Sb1B F3B 90.1(6)
F6B Sb1B F4B 90.4(6)
F3B Sb1B F4B 89.6(6)
F6B Sb1B F2B 89.8(6)
F3B Sb1B F2B 90.7(6)
F4B Sb1B F2B 179.6(7)
F6B Sb1B F1B 179.3(7)
F3B Sb1B F1B 90.5(6)
F4B Sb1B F1B 89.7(6)
F2B Sb1B F1B 90.1(6)
F6B Sb1B F5B 90.2(6)
F3B Sb1B F5B 179.5(7)
F4B Sb1B F5B 90.0(6)
F2B Sb1B F5B 89.6(6)
F1B Sb1B F5B 89.2(6)
C31 Rh1 N2 84.0(3)
C31 Rh1 C30 37.7(3)
N2 Rh1 C30 87.2(3)
C31 Rh1 P1 96.0(2)
N2 Rh1 P1 178.1(2)
C30 Rh1 P1 91.6(2)
C31 Rh1 C24 171.6(4)
N2 Rh1 C24 91.7(3)
C30 Rh1 C24 149.6(3)
P1 Rh1 C24 88.5(2)
C31 Rh1 C19 139.5(3)
N2 Rh1 C19 98.7(3)
C30 Rh1 C19 173.3(3)
P1 Rh1 C19 82.54(19)
C24 Rh1 C19 34.0(3)
C13 P1 C7 103.5(4)
C13 P1 C1 106.8(4)
C7 P1 C1 102.5(4)
C13 P1 Rh1 106.9(3)
C7 P1 Rh1 119.8(3)
C1 P1 Rh1 116.1(3)
C20 N1 C26 119.6(8)
C20 N1 C25 116.3(7)
C26 N1 C25 114.3(8)
C27 N2 Rh1 119.0(5)
C27 N2 H2C 107.6
Rh1 N2 H2C 107.6
C27 N2 H2D 107.6
Rh1 N2 H2D 107.6
H2C N2 H2D 107.0
C2 C1 C6 109.4(7)
C2 C1 P1 110.2(5)
C6 C1 P1 119.6(6)
C2 C1 H1 105.5
C6 C1 H1 105.5
P1 C1 H1 105.5
C3 C2 C1 110.9(7)
C3 C2 H2A 109.5
C1 C2 H2A 109.5
C3 C2 H2B 109.5
C1 C2 H2B 109.5
H2A C2 H2B 108.1
C4 C3 C2 112.3(8)
C4 C3 H3A 109.1
C2 C3 H3A 109.1
C4 C3 H3B 109.1
C2 C3 H3B 109.1
H3A C3 H3B 107.9
C5 C4 C3 110.8(8)
C5 C4 H4A 109.5
C3 C4 H4A 109.5
C5 C4 H4B 109.5
C3 C4 H4B 109.5
H4A C4 H4B 108.1
C4 C5 C6 111.9(7)
C4 C5 H5A 109.2
C6 C5 H5A 109.2
C4 C5 H5B 109.2
C6 C5 H5B 109.2
H5A C5 H5B 107.9
C5 C6 C1 110.3(7)
C5 C6 H6A 109.6
C1 C6 H6A 109.6
C5 C6 H6B 109.6
C1 C6 H6B 109.6
H6A C6 H6B 108.1
C8 C7 C12 110.5(7)
C8 C7 P1 112.3(6)
C12 C7 P1 113.7(6)
C8 C7 H7 106.6
C12 C7 H7 106.6
P1 C7 H7 106.6
C7 C8 C9 110.3(7)
C7 C8 H8A 109.6
C9 C8 H8A 109.6
C7 C8 H8B 109.6
C9 C8 H8B 109.6
H8A C8 H8B 108.1
C10 C9 C8 112.0(8)
C10 C9 H9A 109.2
C8 C9 H9A 109.2
C10 C9 H9B 109.2
C8 C9 H9B 109.2
H9A C9 H9B 107.9
C9 C10 C11 110.1(8)
C9 C10 H10A 109.6
C11 C10 H10A 109.6
C9 C10 H10B 109.6
C11 C10 H10B 109.6
H10A C10 H10B 108.2
C10 C11 C12 111.7(7)
C10 C11 H11A 109.3
C12 C11 H11A 109.3
C10 C11 H11B 109.3
C12 C11 H11B 109.3
H11A C11 H11B 107.9
C11 C12 C7 109.8(7)
C11 C12 H12A 109.7
C7 C12 H12A 109.7
C11 C12 H12B 109.7
C7 C12 H12B 109.7
H12A C12 H12B 108.2
C14 C13 C18 119.4(7)
C14 C13 P1 116.4(6)
C18 C13 P1 124.2(6)
C15 C14 C13 118.2(8)
C15 C14 C19 118.6(8)
C13 C14 C19 122.9(7)
C16 C15 C14 121.6(8)
C16 C15 H15 119.2
C14 C15 H15 119.2
C17 C16 C15 119.6(8)
C17 C16 H16 120.2
C15 C16 H16 120.2
C18 C17 C16 119.9(8)
C18 C17 H17 120.0
C16 C17 H17 120.0
C17 C18 C13 121.1(8)
C17 C18 H18 119.5
C13 C18 H18 119.5
C24 C19 C20 118.9(8)
C24 C19 C14 115.7(7)
C20 C19 C14 121.2(8)
C24 C19 Rh1 72.9(5)
C20 C19 Rh1 106.5(5)
C14 C19 Rh1 108.9(5)
N1 C20 C21 120.3(8)
N1 C20 C19 121.8(8)
C21 C20 C19 117.7(8)
C22 C21 C20 121.6(9)
C22 C21 H21 119.2
C20 C21 H21 119.2
C23 C22 C21 121.3(9)
C23 C22 H22 119.4
C21 C22 H22 119.4
C22 C23 C24 118.3(8)
C22 C23 H23 120.9
C24 C23 H23 120.9
C23 C24 C19 122.0(8)
C23 C24 Rh1 109.8(5)
C19 C24 Rh1 73.0(5)
C23 C24 H24 114.9
C19 C24 H24 114.9
Rh1 C24 H24 114.9
N1 C25 H25A 109.5
N1 C25 H25B 109.5
H25A C25 H25B 109.5
N1 C25 H25C 109.5
H25A C25 H25C 109.5
H25B C25 H25C 109.5
N1 C26 H26A 109.5
N1 C26 H26B 109.5
H26A C26 H26B 109.5
N1 C26 H26C 109.5
H26A C26 H26C 109.5
H26B C26 H26C 109.5
N2 C27 C28 114.4(7)
N2 C27 H27A 108.6
C28 C27 H27A 108.6
N2 C27 H27B 108.6
C28 C27 H27B 108.6
H27A C27 H27B 107.6
C27 C28 C32 112.5(7)
C27 C28 C29 107.8(7)
C32 C28 C29 112.7(7)
C27 C28 C38 106.5(7)
C32 C28 C38 106.4(6)
C29 C28 C38 110.8(7)
C30 C29 C28 120.8(7)
C30 C29 H29A 107.1
C28 C29 H29A 107.1
C30 C29 H29B 107.1
C28 C29 H29B 107.1
H29A C29 H29B 106.8
C31 C30 C29 130.0(8)
C31 C30 Rh1 69.9(5)
C29 C30 Rh1 113.2(6)
C31 C30 H30 111.9
C29 C30 H30 111.9
Rh1 C30 H30 111.9
C30 C31 Rh1 72.4(5)
C30 C31 H31A 116.3
Rh1 C31 H31A 116.3
C30 C31 H31B 116.3
Rh1 C31 H31B 116.3
H31A C31 H31B 113.3
C33 C32 C37 117.3(8)
C33 C32 C28 122.8(8)
C37 C32 C28 119.9(8)
C32 C33 C34 121.3(10)
C32 C33 H33 119.4
C34 C33 H33 119.4
C35 C34 C33 119.6(10)
C35 C34 H34 120.2
C33 C34 H34 120.2
C36 C35 C34 120.4(10)
C36 C35 H35 119.8
C34 C35 H35 119.8
C35 C36 C37 119.5(10)
C35 C36 H36 120.2
C37 C36 H36 120.2
C36 C37 C32 121.7(10)
C36 C37 H37 119.1
C32 C37 H37 119.1
C43 C38 C39 117.0(9)
C43 C38 C28 120.1(8)
C39 C38 C28 122.9(8)
C40 C39 C38 120.6(10)
C40 C39 H39A 119.7
C38 C39 H39A 119.7
C41 C40 C39 123.4(12)
C41 C40 H40A 118.3
C39 C40 H40A 118.3
C40 C41 C42 116.5(10)
C40 C41 H41A 121.8
C42 C41 H41A 121.8
C41 C42 C43 122.0(10)
C41 C42 H42A 119.0
C43 C42 H42A 119.0
C38 C43 C42 120.4(10)
C38 C43 H43A 119.8
C42 C43 H43A 119.8

loop_
_geom_bond_atom_site_label_1
_geom_bond_atom_site_label_2
_geom_bond_distance
Sb1 F3 1.822(6)
Sb1 F2 1.822(6)
Sb1 F5 1.837(6)
Sb1 F1 1.836(6)
Sb1 F6 1.845(6)
Sb1 F4 1.849(6)
Sb1B F6B 1.828(7)
Sb1B F3B 1.829(7)
Sb1B F4B 1.833(7)
Sb1B F2B 1.833(7)
Sb1B F1B 1.837(7)
Sb1B F5B 1.837(7)
Rh1 C31 2.111(7)
Rh1 N2 2.124(7)
Rh1 C30 2.144(8)
Rh1 P1 2.244(2)
Rh1 C24 2.403(8)
Rh1 C19 2.404(8)
P1 C13 1.828(8)
P1 C7 1.858(8)
P1 C1 1.865(8)
N1 C20 1.402(11)
N1 C26 1.430(11)
N1 C25 1.452(12)
N2 C27 1.486(10)
N2 H2C 0.8900
N2 H2D 0.8900
C1 C2 1.524(11)
C1 C6 1.529(11)
C1 H1 1.0000
C2 C3 1.524(11)
C2 H2A 0.9900
C2 H2B 0.9900
C3 C4 1.522(12)
C3 H3A 0.9900
C3 H3B 0.9900
C4 C5 1.521(12)
C4 H4A 0.9900
C4 H4B 0.9900
C5 C6 1.521(11)
C5 H5A 0.9900
C5 H5B 0.9900
C6 H6A 0.9900
C6 H6B 0.9900
C7 C8 1.515(11)
C7 C12 1.527(11)
C7 H7 1.0000
C8 C9 1.519(12)
C8 H8A 0.9900
C8 H8B 0.9900
C9 C10 1.495(12)
C9 H9A 0.9900
C9 H9B 0.9900
C10 C11 1.498(11)
C10 H10A 0.9900
C10 H10B 0.9900
C11 C12 1.520(12)
C11 H11A 0.9900
C11 H11B 0.9900
C12 H12A 0.9900
C12 H12B 0.9900
C13 C14 1.402(11)
C13 C18 1.402(10)
C14 C15 1.390(11)
C14 C19 1.515(11)
C15 C16 1.388(12)
C15 H15 0.9500
C16 C17 1.382(12)
C16 H16 0.9500
C17 C18 1.367(11)
C17 H17 0.9500
C18 H18 0.9500
C19 C24 1.406(11)
C19 C20 1.417(11)
C20 C21 1.407(12)
C21 C22 1.379(12)
C21 H21 0.9500
C22 C23 1.373(12)
C22 H22 0.9500
C23 C24 1.396(11)
C23 H23 0.9500
C24 H24 1.0000
C25 H25A 0.9800
C25 H25B 0.9800
C25 H25C 0.9800
C26 H26A 0.9800
C26 H26B 0.9800
C26 H26C 0.9800
C27 C28 1.521(11)
C27 H27A 0.9900
C27 H27B 0.9900
C28 C32 1.529(11)
C28 C29 1.530(11)
C28 C38 1.560(11)
C29 C30 1.499(11)
C29 H29A 0.9900
C29 H29B 0.9900
C30 C31 1.375(12)
C30 H30 1.0000
C31 H31A 0.9900
C31 H31B 0.9900
C32 C33 1.371(12)
C32 C37 1.395(11)
C33 C34 1.403(13)
C33 H33 0.9500
C34 C35 1.368(14)
C34 H34 0.9500
C35 C36 1.364(16)
C35 H35 0.9500
C36 C37 1.386(13)
C36 H36 0.9500
C37 H37 0.9500
C38 C43 1.388(12)
C38 C39 1.388(12)
C39 C40 1.362(12)
C39 H39A 0.9500
C40 C41 1.360(14)
C40 H40A 0.9500
C41 C42 1.367(15)
C41 H41A 0.9500
C42 C43 1.389(13)
C42 H42A 0.9500
C43 H43A 0.9500
